data_7721169
loop_
_publ_author_name
'Sanchez-Lecuona, Gabriela'
'Wells, Garrett M.'
'Gyton, Matthew Robert'
'Zamora-Moreno, Julio'
'Duckett, Simon B.'
'Webster, Charles E.'
'Montiel-Palma, Virginia'

_publ_section_title
;
 Zwitterionic-to-cationic ruthenium carbazole complexes: structure and
 selective hydroboration of quinolines and pyridines
;
_journal_name_full 'Dalton Transactions'
_journal_paper_doi 10.1039/D6DT00915H
_journal_year 2026
_chemical_formula_moiety 'C81 H52 B F24 N O P2 Ru'
_chemical_formula_sum 'C81 H52 B F24 N O P2 Ru'
_chemical_formula_weight 1685.05
_space_group_crystal_system triclinic
_space_group_IT_number 2
_space_group_name_Hall '-P 1'
_space_group_name_H-M_alt 'P -1'
_atom_sites_solution_hydrogens mixed
_atom_sites_solution_primary dual
_atom_sites_solution_secondary difmap
_audit_creation_method
;FinalCif 2024.9-0 by Daniel Kratzert, Freiburg 2026, 
https://dkratzert.de/finalcif.html
;
_audit_update_record
;
2026-06-04 deposited with the CCDC.	2026-06-18 downloaded from the CCDC.
;
_cell_angle_alpha 69.709(4)
_cell_angle_beta 78.693(4)
_cell_angle_gamma 86.245(4)
_cell_formula_units_Z 2
_cell_length_a 12.7282(10)
_cell_length_b 17.2612(13)
_cell_length_c 18.1439(14)
_cell_measurement_reflns_used 4286
_cell_measurement_temperature 160(2)
_cell_measurement_theta_max 27.103
_cell_measurement_theta_min 2.392
_cell_volume 3666.3(5)
_computing_structure_refinement 'SHELXL-2019/2 (Sheldrick, 2019)'
_diffrn_ambient_temperature 160(2)
_diffrn_measured_fraction_theta_full 0.993
_diffrn_measured_fraction_theta_max 0.994
_diffrn_radiation_type MoK\a
_diffrn_radiation_wavelength 0.71073
_diffrn_reflns_av_R_equivalents 0.0651
_diffrn_reflns_av_unetI/netI 0.0371
_diffrn_reflns_Laue_measured_fraction_full 0.993
_diffrn_reflns_Laue_measured_fraction_max 0.994
_diffrn_reflns_limit_h_max 16
_diffrn_reflns_limit_h_min -16
_diffrn_reflns_limit_k_max 22
_diffrn_reflns_limit_k_min -22
_diffrn_reflns_limit_l_max 23
_diffrn_reflns_limit_l_min -23
_diffrn_reflns_number 127901
_diffrn_reflns_point_group_measured_fraction_full 0.993
_diffrn_reflns_point_group_measured_fraction_max 0.994
_diffrn_reflns_theta_full 25.242
_diffrn_reflns_theta_max 27.103
_diffrn_reflns_theta_min 2.392
_exptl_absorpt_coefficient_mu 0.367
_exptl_absorpt_correction_T_max 0.945
_exptl_absorpt_correction_T_min 0.907
_exptl_absorpt_correction_type Sadabs
_exptl_absorpt_process_details multi-scan
_exptl_crystal_colour yellow
_exptl_crystal_density_diffrn 1.526
_exptl_crystal_description 'prism frag'
_exptl_crystal_F_000 1696
_exptl_crystal_size_max 0.271
_exptl_crystal_size_mid 0.241
_exptl_crystal_size_min 0.156
_refine_diff_density_max 1.947
_refine_diff_density_min -1.427
_refine_diff_density_rms 0.110
_refine_ls_extinction_method none
_refine_ls_goodness_of_fit_ref 1.045
_refine_ls_hydrogen_treatment mixed
_refine_ls_matrix_type full
_refine_ls_number_parameters 1186
_refine_ls_number_reflns 16082
_refine_ls_number_restraints 938
_refine_ls_restrained_S_all 1.067
_refine_ls_R_factor_all 0.0830
_refine_ls_R_factor_gt 0.0705
_refine_ls_shift/su_max 0.001
_refine_ls_shift/su_mean 0.000
_refine_ls_structure_factor_coef Fsqd
_refine_ls_weighting_details 'w=1/[\s^2^(Fo^2^)+(0.1077P)^2^+9.4644P] where P=(Fo^2^+2Fc^2^)/3'
_refine_ls_weighting_scheme calc
_refine_ls_wR_factor_gt 0.1895
_refine_ls_wR_factor_ref 0.2028
_reflns_Friedel_coverage 0.000
_reflns_number_gt 13336
_reflns_number_total 16082
_reflns_threshold_expression 'I > 2\s(I)'
_cod_data_source_file d6dt00915h2.cif
_cod_data_source_block mo-ruhcz-100k
_cod_depositor_comments
;
The following automatic conversions were performed:

data item '_atom_sites_solution_primary' value 'Dual' was changed to
'dual' in accordance with the
/home/data/users/saulius/crontab/automatic-downloads/rss-feeds/RSC/lib/dictionaries/cif_core.dic
dictionary named 'cif_core.dic' version 2.4.2 last updated on
2011-04-26.

data item '_atom_sites_solution_secondary' value 'Difmap' was changed
to 'difmap' in accordance with the
/home/data/users/saulius/crontab/automatic-downloads/rss-feeds/RSC/lib/dictionaries/cif_core.dic
dictionary named 'cif_core.dic' version 2.4.2 last updated on
2011-04-26.

Automatic conversion script
Id: cif_fix_values 8170 2020-07-09 18:12:32Z antanas 
;
_cod_database_code 7721169
_shelx_space_group_comment
;
The symmetry employed for this shelxl refinement is uniquely defined
by the following loop, which should always be used as a source of
symmetry information in preference to the above space-group names.
They are only intended as comments.
;
_shelx_estimated_absorpt_t_min 0.907
_shelx_estimated_absorpt_t_max 0.945

loop_
_space_group_symop_operation_xyz
'x, y, z'
'-x, -y, -z'

loop_
_atom_site_label
_atom_site_type_symbol
_atom_site_fract_x
_atom_site_fract_y
_atom_site_fract_z
_atom_site_U_iso_or_equiv
_atom_site_adp_type
_atom_site_occupancy
_atom_site_site_symmetry_order
_atom_site_calc_flag
_atom_site_refinement_flags_posn
_atom_site_refinement_flags_adp
_atom_site_refinement_flags_occupancy
_atom_site_disorder_assembly
_atom_site_disorder_group
Ru1 Ru 0.70550(2) 0.75192(2) 0.24176(2) 0.02993(11) Uani 1 1 d D . . . .
P1 P 0.81545(8) 0.84921(6) 0.14299(6) 0.0302(2) Uani 1 1 d . . . . .
P2 P 0.63083(7) 0.70509(6) 0.15745(6) 0.0269(2) Uani 1 1 d . . . . .
N1 N 0.7454(3) 0.5398(2) 0.3443(3) 0.0502(10) Uani 1 1 d . . . . .
H1 H 0.698475 0.500792 0.353215 0.060 Uiso 1 1 calc R U . . .
C1 C 0.8587(4) 0.5303(3) 0.3291(3) 0.0481(11) Uani 1 1 d . . . . .
C2 C 0.9163(4) 0.4636(3) 0.3230(3) 0.0533(12) Uani 1 1 d . . . . .
H2 H 0.882098 0.413752 0.329322 0.064 Uiso 1 1 calc R U . . .
C3 C 1.0243(4) 0.4700(3) 0.3075(3) 0.0514(12) Uani 1 1 d . . . . .
H3 H 1.065151 0.423577 0.302122 0.062 Uiso 1 1 calc R U . . .
C4 C 1.0788(4) 0.5399(3) 0.2992(3) 0.0559(13) Uani 1 1 d . . . . .
H4 H 1.154937 0.541515 0.288716 0.067 Uiso 1 1 calc R U . . .
C5 C 1.0162(5) 0.6108(3) 0.3069(3) 0.0542(11) Uani 1 1 d . U . . .
H5 H 1.049178 0.660291 0.302827 0.065 Uiso 1 1 calc R U . . .
C6 C 0.9039(4) 0.6026(3) 0.3209(3) 0.0477(9) Uani 1 1 d . U . . .
C7 C 0.8182(4) 0.6614(3) 0.3303(3) 0.0495(10) Uani 1 1 d . U . . .
C8 C 0.8132(5) 0.7410(3) 0.3322(3) 0.0522(12) Uani 1 1 d . . . . .
H8 H 0.880219 0.774796 0.314537 0.063 Uiso 1 1 calc R U . . .
C9 C 0.7179(5) 0.7761(3) 0.3529(3) 0.0534(13) Uani 1 1 d . . . . .
H9 H 0.716644 0.834276 0.352429 0.064 Uiso 1 1 calc R U . . .
C10 C 0.6207(4) 0.7354(3) 0.3638(3) 0.0505(12) Uani 1 1 d . . . . .
H10 H 0.551712 0.765311 0.371595 0.061 Uiso 1 1 calc R U . . .
C11 C 0.6185(4) 0.6568(3) 0.3549(3) 0.0466(11) Uani 1 1 d . . . . .
H11 H 0.550047 0.630301 0.356682 0.056 Uiso 1 1 calc R U . . .
C12 C 0.7202(5) 0.6183(3) 0.3431(3) 0.0489(10) Uani 1 1 d . U . . .
C13 C 0.9079(3) 0.8970(2) 0.1814(2) 0.0334(8) Uani 1 1 d . . . . .
C14 C 1.0176(4) 0.8853(3) 0.1683(3) 0.0398(9) Uani 1 1 d . . . . .
H14 H 1.047715 0.850297 0.139262 0.048 Uiso 1 1 calc R U . . .
C15 C 1.0850(4) 0.9242(3) 0.1973(3) 0.0467(11) Uani 1 1 d . . . . .
H15 H 1.160246 0.916112 0.187228 0.056 Uiso 1 1 calc R U . . .
C16 C 1.0419(4) 0.9742(3) 0.2403(3) 0.0474(11) Uani 1 1 d . . . . .
H16 H 1.087261 1.000634 0.260177 0.057 Uiso 1 1 calc R U . . .
C17 C 0.9320(4) 0.9857(3) 0.2546(3) 0.0457(10) Uani 1 1 d . . . . .
H17 H 0.902127 1.020059 0.284423 0.055 Uiso 1 1 calc R U . . .
C18 C 0.8651(4) 0.9472(3) 0.2253(3) 0.0402(9) Uani 1 1 d . . . . .
H18 H 0.789880 0.955369 0.235529 0.048 Uiso 1 1 calc R U . . .
C19 C 0.7495(4) 0.9427(3) 0.0868(3) 0.0400(9) Uani 1 1 d . . . . .
C20 C 0.8101(4) 1.0136(3) 0.0415(3) 0.0429(10) Uani 1 1 d . . . . .
H20 H 0.885339 1.012396 0.039582 0.052 Uiso 1 1 calc R U . . .
C21 C 0.7629(4) 1.0859(3) -0.0008(3) 0.0453(10) Uani 1 1 d . . . . .
H21 H 0.806338 1.132823 -0.032316 0.054 Uiso 1 1 calc R U . . .
C22 C 0.6549(5) 1.0902(3) 0.0025(3) 0.0553(12) Uani 1 1 d . . . . .
H22 H 0.623378 1.139063 -0.028348 0.066 Uiso 1 1 calc R U . . .
C23 C 0.5912(4) 1.0226(3) 0.0514(4) 0.0555(13) Uani 1 1 d . . . . .
H23 H 0.515485 1.025931 0.056095 0.067 Uiso 1 1 calc R U . . .
C24 C 0.6383(4) 0.9504(3) 0.0932(3) 0.0458(10) Uani 1 1 d . . . . .
H24 H 0.593956 0.904825 0.127053 0.055 Uiso 1 1 calc R U . . .
C25 C 0.9083(3) 0.8125(3) 0.0719(2) 0.0336(8) Uani 1 1 d . . . . .
C26 C 0.9355(4) 0.8582(3) -0.0091(3) 0.0414(10) Uani 1 1 d . . . . .
H26 H 0.902107 0.909931 -0.030521 0.050 Uiso 1 1 calc R U . . .
C27 C 1.0113(4) 0.8284(4) -0.0587(3) 0.0522(12) Uani 1 1 d . . . . .
H27 H 1.029831 0.859508 -0.114003 0.063 Uiso 1 1 calc R U . . .
C28 C 1.0599(4) 0.7530(4) -0.0273(3) 0.0567(14) Uani 1 1 d . . . . .
H28 H 1.112566 0.733133 -0.061394 0.068 Uiso 1 1 calc R U . . .
C29 C 1.0327(4) 0.7059(3) 0.0534(3) 0.0486(11) Uani 1 1 d . . . . .
H29 H 1.066068 0.654089 0.074581 0.058 Uiso 1 1 calc R U . . .
C30 C 0.9555(3) 0.7362(3) 0.1028(3) 0.0398(9) Uani 1 1 d . . . . .
H30 H 0.935269 0.704339 0.157847 0.048 Uiso 1 1 calc R U . . .
C31 C 0.6748(3) 0.7440(2) 0.0484(2) 0.0299(7) Uani 1 1 d . . . . .
C32 C 0.7524(3) 0.7062(3) 0.0070(2) 0.0354(8) Uani 1 1 d . . . . .
H32 H 0.782943 0.655610 0.035426 0.043 Uiso 1 1 calc R U . . .
C33 C 0.7861(3) 0.7407(3) -0.0748(3) 0.0394(9) Uani 1 1 d . . . . .
H33 H 0.839326 0.713680 -0.101690 0.047 Uiso 1 1 calc R U . . .
C34 C 0.7438(4) 0.8129(3) -0.1170(3) 0.0457(10) Uani 1 1 d . . . . .
H34 H 0.766711 0.836166 -0.173204 0.055 Uiso 1 1 calc R U . . .
C35 C 0.6675(4) 0.8520(3) -0.0776(3) 0.0513(12) Uani 1 1 d . . . . .
H35 H 0.638750 0.903131 -0.106725 0.062 Uiso 1 1 calc R U . . .
C36 C 0.6319(4) 0.8172(3) 0.0049(3) 0.0445(10) Uani 1 1 d . . . . .
H36 H 0.577739 0.844085 0.031234 0.053 Uiso 1 1 calc R U . . .
C37 C 0.4848(3) 0.7193(2) 0.1660(2) 0.0321(8) Uani 1 1 d . . . . .
C38 C 0.4316(3) 0.6948(2) 0.1173(3) 0.0384(9) Uani 1 1 d . . . . .
H38 H 0.471405 0.674364 0.077915 0.046 Uiso 1 1 calc R U . . .
C39 C 0.3202(4) 0.7003(3) 0.1263(3) 0.0470(11) Uani 1 1 d . . . . .
H39 H 0.284102 0.682756 0.093676 0.056 Uiso 1 1 calc R U . . .
C40 C 0.2626(4) 0.7313(3) 0.1828(3) 0.0525(12) Uani 1 1 d . . . . .
H40 H 0.186838 0.735661 0.188290 0.063 Uiso 1 1 calc R U . . .
C41 C 0.3138(4) 0.7561(3) 0.2311(3) 0.0506(12) Uani 1 1 d . . . . .
H41 H 0.273533 0.777515 0.269672 0.061 Uiso 1 1 calc R U . . .
C42 C 0.4257(3) 0.7496(3) 0.2232(3) 0.0392(9) Uani 1 1 d . . . . .
H42 H 0.461180 0.765943 0.256932 0.047 Uiso 1 1 calc R U . . .
C43 C 0.6441(3) 0.5925(2) 0.1829(2) 0.0298(7) Uani 1 1 d . . . . .
C44 C 0.5554(3) 0.5396(2) 0.2152(2) 0.0338(8) Uani 1 1 d . . . . .
H44 H 0.485698 0.561753 0.224034 0.041 Uiso 1 1 calc R U . . .
C45 C 0.5686(4) 0.4549(3) 0.2343(3) 0.0412(10) Uani 1 1 d . . . . .
H45 H 0.507977 0.419421 0.256827 0.049 Uiso 1 1 calc R U . . .
C46 C 0.6696(4) 0.4218(3) 0.2209(3) 0.0427(10) Uani 1 1 d . . . . .
H46 H 0.677905 0.363872 0.232713 0.051 Uiso 1 1 calc R U . . .
C47 C 0.7585(4) 0.4731(3) 0.1903(3) 0.0416(10) Uani 1 1 d . . . . .
H47 H 0.827816 0.450523 0.180768 0.050 Uiso 1 1 calc R U . . .
C48 C 0.7460(3) 0.5576(3) 0.1737(3) 0.0357(8) Uani 1 1 d . . . . .
H48 H 0.807520 0.592171 0.155762 0.043 Uiso 1 1 calc R U . . .
B1 B 0.2999(3) 0.2391(2) 0.3558(2) 0.0231(7) Uani 1 1 d . . . . .
C111 C 0.3555(3) 0.2929(2) 0.3971(2) 0.0225(6) Uani 1 1 d . . . . .
C112 C 0.4580(3) 0.2729(2) 0.4166(2) 0.0230(6) Uani 1 1 d . . . . .
H112 H 0.490177 0.222436 0.414193 0.028 Uiso 1 1 calc R U . . .
C113 C 0.5136(3) 0.3251(2) 0.4394(2) 0.0242(7) Uani 1 1 d . . . . .
C114 C 0.4691(3) 0.3992(2) 0.4447(2) 0.0253(7) Uani 1 1 d . . . . .
H114 H 0.507266 0.434852 0.459933 0.030 Uiso 1 1 calc R U . . .
C115 C 0.3679(3) 0.4195(2) 0.4271(2) 0.0253(7) Uani 1 1 d . . . . .
C116 C 0.3119(3) 0.3677(2) 0.4035(2) 0.0237(7) Uani 1 1 d . . . . .
H116 H 0.242570 0.383571 0.391506 0.028 Uiso 1 1 calc R U . . .
C121 C 0.3563(3) 0.2797(2) 0.2620(2) 0.0267(7) Uani 1 1 d . . . . .
C122 C 0.3149(3) 0.3493(2) 0.2089(2) 0.0314(8) Uani 1 1 d . . . . .
H122 H 0.248077 0.371049 0.226645 0.038 Uiso 1 1 calc R U . . .
C123 C 0.3686(4) 0.3876(3) 0.1309(3) 0.0427(10) Uani 1 1 d . . . . .
C124 C 0.4652(4) 0.3590(3) 0.1032(3) 0.0465(11) Uani 1 1 d . . . . .
H124 H 0.501217 0.385213 0.049780 0.056 Uiso 1 1 calc R U . . .
C125 C 0.5097(3) 0.2915(3) 0.1538(3) 0.0451(11) Uani 1 1 d . . . . .
C126 C 0.4562(3) 0.2524(3) 0.2319(2) 0.0334(8) Uani 1 1 d . . . . .
H126 H 0.488337 0.205817 0.265682 0.040 Uiso 1 1 calc R U . . .
C131 C 0.3250(3) 0.1399(2) 0.3917(2) 0.0260(7) Uani 1 1 d . . . . .
C132 C 0.3377(3) 0.0902(2) 0.3436(3) 0.0359(9) Uani 1 1 d . . . . .
H132 H 0.334209 0.115119 0.288532 0.043 Uiso 1 1 calc R U . . .
C133 C 0.3554(4) 0.0055(3) 0.3740(3) 0.0423(10) Uani 1 1 d . . . . .
C134 C 0.3568(4) -0.0335(2) 0.4541(3) 0.0397(9) Uani 1 1 d . . . . .
H134 H 0.367289 -0.091448 0.475028 0.048 Uiso 1 1 calc R U . . .
C135 C 0.3422(3) 0.0143(2) 0.5041(2) 0.0315(8) Uani 1 1 d . . . . .
C136 C 0.3273(3) 0.0996(2) 0.4726(2) 0.0276(7) Uani 1 1 d . . . . .
H136 H 0.318583 0.131072 0.507220 0.033 Uiso 1 1 calc R U . . .
C141 C 0.1697(3) 0.24581(19) 0.3717(2) 0.0234(7) Uani 1 1 d . . . . .
C142 C 0.1091(3) 0.2425(2) 0.3162(2) 0.0251(7) Uani 1 1 d . . . . .
H142 H 0.145462 0.241169 0.265639 0.030 Uiso 1 1 calc R U . . .
C143 C -0.0031(3) 0.2412(2) 0.3324(2) 0.0276(7) Uani 1 1 d . . . . .
C144 C -0.0590(3) 0.2420(2) 0.4060(2) 0.0331(8) Uani 1 1 d . . . . .
H144 H -0.135128 0.240722 0.417548 0.040 Uiso 1 1 calc R U . . .
C145 C -0.0012(3) 0.2446(3) 0.4616(2) 0.0353(8) Uani 1 1 d . . . . .
C146 C 0.1108(3) 0.2469(2) 0.4448(2) 0.0285(7) Uani 1 1 d . . . . .
H146 H 0.148098 0.249237 0.484556 0.034 Uiso 1 1 calc R U . . .
C117 C 0.6227(3) 0.3023(2) 0.4594(2) 0.0296(8) Uani 1 1 d . . . . .
F11 F 0.3696(2) 0.53662(18) 0.4658(2) 0.0608(9) Uani 1 1 d . . . . .
F12 F 0.2158(2) 0.49194(16) 0.46605(18) 0.0472(6) Uani 1 1 d . . . . .
F13 F 0.3172(2) 0.55456(15) 0.35621(17) 0.0490(6) Uani 1 1 d . . . . .
C118 C 0.3171(3) 0.5002(2) 0.4293(2) 0.0312(8) Uani 1 1 d . . . . .
F14 F 0.69379(18) 0.36386(14) 0.42251(16) 0.0409(6) Uani 1 1 d . . . . .
F15 F 0.6232(2) 0.2836(2) 0.53702(16) 0.0558(8) Uani 1 1 d . . . . .
F16 F 0.66491(19) 0.23795(16) 0.4392(2) 0.0533(8) Uani 1 1 d . . . . .
C12A C 0.3199(8) 0.4620(7) 0.0761(7) 0.060(2) Uani 0.5 1 d D U P A 1
F21A F 0.3318(8) 0.5309(8) 0.0906(9) 0.071(2) Uani 0.5 1 d D U P A 1
F22A F 0.2158(8) 0.4523(6) 0.0805(6) 0.065(2) Uani 0.5 1 d D U P A 1
F23A F 0.3670(11) 0.4766(13) 0.0002(8) 0.077(3) Uani 0.5 1 d D U P A 1
C13A C 0.6158(7) 0.2414(5) 0.1325(4) 0.063(2) Uani 0.5 1 d D U P B 1
F24A F 0.6520(7) 0.2709(6) 0.0544(4) 0.093(2) Uani 0.5 1 d D U P B 1
F25A F 0.6939(10) 0.2494(7) 0.1688(5) 0.070(2) Uani 0.5 1 d D U P B 1
F26A F 0.6065(6) 0.1602(5) 0.1498(5) 0.092(2) Uani 0.5 1 d D U P B 1
C14A C 0.3744(7) -0.0396(6) 0.3166(6) 0.064(2) Uani 0.5 1 d D U P C 1
F31A F 0.4345(8) -0.0004(6) 0.2459(6) 0.082(2) Uani 0.5 1 d D U P C 1
F32A F 0.2833(7) -0.0583(6) 0.3015(7) 0.097(3) Uani 0.5 1 d D U P C 1
F33A F 0.4255(8) -0.1097(6) 0.3455(7) 0.069(2) Uani 0.5 1 d D U P C 1
C15A C -0.0640(5) 0.2415(5) 0.5404(6) 0.053(2) Uani 0.5 1 d D U P D 1
F44A F -0.0902(7) 0.3171(4) 0.5409(4) 0.081(2) Uani 0.5 1 d D U P D 1
F45A F -0.0076(8) 0.2075(7) 0.5983(10) 0.071(3) Uani 0.5 1 d D U P D 1
F46A F -0.1564(4) 0.2004(5) 0.5634(4) 0.0635(17) Uani 0.5 1 d D U P D 1
C16A C 0.3350(8) -0.0301(7) 0.5879(7) 0.0370(19) Uani 0.5 1 d D U P E 1
F34A F 0.3372(6) 0.0196(6) 0.6296(8) 0.0432(17) Uani 0.5 1 d D U P E 1
F35A F 0.2463(7) -0.0757(5) 0.6215(6) 0.0452(16) Uani 0.5 1 d D U P E 1
F36A F 0.4164(9) -0.0824(9) 0.6019(14) 0.039(3) Uani 0.5 1 d D U P E 1
C12B C 0.3231(9) 0.4646(7) 0.0786(8) 0.064(2) Uani 0.5 1 d D U P A 2
F21B F 0.3722(9) 0.5294(9) 0.0804(9) 0.077(3) Uani 0.5 1 d D U P A 2
F22B F 0.2183(8) 0.4730(8) 0.1009(7) 0.100(4) Uani 0.5 1 d D U P A 2
F23B F 0.3395(10) 0.4715(11) 0.0018(8) 0.069(2) Uani 0.5 1 d D U P A 2
C13B C 0.6158(6) 0.2671(4) 0.1227(4) 0.0494(19) Uani 0.5 1 d D U P B 2
F24B F 0.6775(5) 0.3272(4) 0.0682(4) 0.0698(18) Uani 0.5 1 d D U P B 2
F25B F 0.6701(9) 0.2298(6) 0.1813(4) 0.058(2) Uani 0.5 1 d D U P B 2
F26B F 0.6074(5) 0.2116(5) 0.0883(4) 0.0650(16) Uani 0.5 1 d D U P B 2
C14B C 0.3802(7) -0.0407(5) 0.3130(5) 0.057(2) Uani 0.5 1 d D U P C 2
F31B F 0.3846(8) -0.1215(5) 0.3475(7) 0.065(2) Uani 0.5 1 d D U P C 2
F32B F 0.3060(6) -0.0237(4) 0.2673(4) 0.0600(17) Uani 0.5 1 d D U P C 2
F33B F 0.4727(6) -0.0193(6) 0.2616(7) 0.081(2) Uani 0.5 1 d D U P C 2
C15B C -0.0501(6) 0.2582(5) 0.5408(6) 0.062(2) Uani 0.5 1 d D U P D 2
F44B F -0.0202(6) 0.3265(5) 0.5492(4) 0.0795(18) Uani 0.5 1 d D U P D 2
F45B F -0.0297(9) 0.1952(6) 0.6037(11) 0.072(3) Uani 0.5 1 d D U P D 2
F46B F -0.1560(5) 0.2642(7) 0.5482(5) 0.089(2) Uani 0.5 1 d D U P D 2
C16B C 0.3464(9) -0.0248(8) 0.5949(7) 0.044(2) Uani 0.5 1 d D U P E 2
F34B F 0.3791(8) 0.0266(7) 0.6260(8) 0.068(3) Uani 0.5 1 d D U P E 2
F35B F 0.2485(8) -0.0499(7) 0.6357(7) 0.091(3) Uani 0.5 1 d D U P E 2
F36B F 0.4085(10) -0.0914(9) 0.6135(15) 0.048(3) Uani 0.5 1 d D U P E 2
C147 C -0.0620(3) 0.2411(3) 0.2682(3) 0.0382(9) Uani 1 1 d . . . . .
F41 F -0.0372(3) 0.3079(2) 0.20145(19) 0.0633(8) Uani 1 1 d . . . . .
F42 F -0.1667(2) 0.2444(3) 0.2880(2) 0.0752(11) Uani 1 1 d . . . . .
F43 F -0.0356(3) 0.1776(2) 0.2436(2) 0.0632(9) Uani 1 1 d . . . . .
O1S O -0.0794(5) -0.0046(6) 0.5704(4) 0.0466(10) Uani 0.583(7) 1 d D U P F 1
C1S C 0.0328(5) 0.0141(6) 0.5682(4) 0.0466(10) Uani 0.583(7) 1 d D U P F 1
O1T O -0.0483(7) -0.0003(8) 0.5799(5) 0.0466(10) Uani 0.417(7) 1 d D U P F 2
C1T C 0.0454(8) 0.0118(8) 0.5117(6) 0.0466(10) Uani 0.417(7) 1 d D U P F 2
H1Y H 0.631(5) 0.820(3) 0.221(5) 0.13(3) Uiso 1 1 d D . . . .

loop_
_atom_site_aniso_label
_atom_site_aniso_U_11
_atom_site_aniso_U_22
_atom_site_aniso_U_33
_atom_site_aniso_U_23
_atom_site_aniso_U_13
_atom_site_aniso_U_12
Ru1 0.03122(18) 0.03256(18) 0.02555(17) -0.01342(13) 0.00185(12) 0.00131(12)
P1 0.0342(5) 0.0294(5) 0.0278(5) -0.0094(4) -0.0078(4) -0.0014(4)
P2 0.0275(5) 0.0241(4) 0.0264(4) -0.0083(4) 0.0010(3) 0.0003(3)
N1 0.051(2) 0.039(2) 0.053(2) -0.0105(18) -0.0006(19) -0.0049(17)
C1 0.051(3) 0.052(3) 0.037(2) -0.007(2) -0.012(2) -0.004(2)
C2 0.052(3) 0.057(3) 0.052(3) -0.018(2) -0.012(2) -0.003(2)
C3 0.054(3) 0.045(3) 0.053(3) -0.010(2) -0.019(2) 0.004(2)
C4 0.045(3) 0.062(3) 0.054(3) -0.004(2) -0.021(2) -0.004(2)
C5 0.073(3) 0.046(2) 0.040(2) -0.0036(19) -0.017(2) -0.015(2)
C6 0.064(2) 0.047(2) 0.0261(17) -0.0043(16) -0.0119(17) 0.0051(18)
C7 0.066(2) 0.052(2) 0.0222(17) -0.0037(16) -0.0056(17) 0.0026(18)
C8 0.070(3) 0.061(3) 0.027(2) -0.014(2) -0.011(2) -0.009(3)
C9 0.085(4) 0.051(3) 0.025(2) -0.0167(19) 0.001(2) -0.012(3)
C10 0.062(3) 0.050(3) 0.030(2) -0.016(2) 0.015(2) 0.003(2)
C11 0.054(3) 0.041(2) 0.033(2) -0.0033(18) 0.0072(19) -0.011(2)
C12 0.077(3) 0.038(2) 0.0238(18) -0.0073(16) 0.0022(19) 0.0040(19)
C13 0.038(2) 0.034(2) 0.0277(18) -0.0095(16) -0.0083(16) -0.0030(16)
C14 0.042(2) 0.046(2) 0.039(2) -0.0223(19) -0.0131(18) 0.0041(18)
C15 0.040(2) 0.057(3) 0.053(3) -0.026(2) -0.018(2) 0.001(2)
C16 0.060(3) 0.047(3) 0.041(2) -0.016(2) -0.017(2) -0.011(2)
C17 0.055(3) 0.044(2) 0.043(2) -0.022(2) -0.007(2) -0.004(2)
C18 0.043(2) 0.040(2) 0.039(2) -0.0175(18) -0.0031(18) -0.0028(18)
C19 0.040(2) 0.043(2) 0.041(2) -0.0194(19) -0.0115(18) 0.0036(18)
C20 0.043(2) 0.038(2) 0.043(2) -0.0077(19) -0.0088(19) 0.0001(18)
C21 0.055(3) 0.033(2) 0.043(2) -0.0096(18) -0.002(2) -0.0011(19)
C22 0.061(3) 0.040(2) 0.061(3) -0.010(2) -0.018(3) 0.007(2)
C23 0.048(3) 0.046(3) 0.071(3) -0.018(2) -0.016(2) 0.012(2)
C24 0.041(2) 0.040(2) 0.051(3) -0.012(2) -0.004(2) 0.0031(18)
C25 0.033(2) 0.044(2) 0.0272(18) -0.0171(17) -0.0024(15) -0.0075(16)
C26 0.050(3) 0.046(2) 0.031(2) -0.0158(18) -0.0025(18) -0.0124(19)
C27 0.055(3) 0.067(3) 0.037(2) -0.025(2) 0.005(2) -0.020(2)
C28 0.035(2) 0.095(4) 0.054(3) -0.049(3) 0.006(2) -0.008(2)
C29 0.035(2) 0.069(3) 0.053(3) -0.035(3) -0.011(2) 0.006(2)
C30 0.035(2) 0.056(3) 0.034(2) -0.0223(19) -0.0058(17) 0.0020(18)
C31 0.0339(19) 0.0285(18) 0.0270(18) -0.0098(15) -0.0032(15) -0.0033(14)
C32 0.0292(19) 0.043(2) 0.036(2) -0.0177(18) -0.0025(16) -0.0005(16)
C33 0.036(2) 0.052(2) 0.036(2) -0.0243(19) -0.0002(17) -0.0028(18)
C34 0.053(3) 0.054(3) 0.029(2) -0.0158(19) 0.0002(19) -0.005(2)
C35 0.060(3) 0.051(3) 0.034(2) -0.006(2) -0.008(2) 0.012(2)
C36 0.052(3) 0.043(2) 0.034(2) -0.0116(19) -0.0031(19) 0.009(2)
C37 0.0262(18) 0.0247(17) 0.039(2) -0.0053(15) -0.0019(15) 0.0018(14)
C38 0.035(2) 0.0305(19) 0.046(2) -0.0096(17) -0.0076(18) 0.0050(16)
C39 0.037(2) 0.040(2) 0.059(3) -0.009(2) -0.014(2) 0.0009(18)
C40 0.029(2) 0.047(3) 0.067(3) -0.004(2) -0.004(2) 0.0043(18)
C41 0.034(2) 0.047(3) 0.057(3) -0.010(2) 0.004(2) 0.0121(19)
C42 0.035(2) 0.034(2) 0.041(2) -0.0081(17) 0.0007(17) 0.0057(16)
C43 0.0334(19) 0.0272(17) 0.0282(18) -0.0097(14) -0.0046(15) 0.0021(14)
C44 0.037(2) 0.0280(18) 0.0304(19) -0.0048(15) -0.0022(16) 0.0023(15)
C45 0.052(3) 0.029(2) 0.036(2) -0.0027(17) -0.0083(19) -0.0069(18)
C46 0.063(3) 0.0271(19) 0.041(2) -0.0121(17) -0.019(2) 0.0101(19)
C47 0.046(2) 0.038(2) 0.046(2) -0.0206(19) -0.015(2) 0.0144(18)
C48 0.035(2) 0.034(2) 0.040(2) -0.0154(17) -0.0075(17) 0.0059(16)
B1 0.0221(18) 0.0219(17) 0.0264(19) -0.0091(15) -0.0060(14) 0.0023(14)
C111 0.0232(16) 0.0215(15) 0.0218(15) -0.0065(13) -0.0029(12) -0.0009(12)
C112 0.0212(15) 0.0216(15) 0.0238(16) -0.0070(13) -0.0003(12) -0.0004(12)
C113 0.0203(16) 0.0270(17) 0.0216(16) -0.0051(13) 0.0001(12) -0.0030(13)
C114 0.0258(17) 0.0263(17) 0.0252(17) -0.0100(14) -0.0050(13) -0.0019(13)
C115 0.0284(17) 0.0237(16) 0.0256(17) -0.0099(13) -0.0071(14) 0.0020(13)
C116 0.0234(16) 0.0242(16) 0.0255(16) -0.0094(13) -0.0078(13) 0.0025(13)
C121 0.0243(17) 0.0303(17) 0.0292(18) -0.0146(15) -0.0041(14) -0.0034(13)
C122 0.0346(19) 0.0264(17) 0.0332(19) -0.0095(15) -0.0053(15) -0.0072(14)
C123 0.050(3) 0.040(2) 0.033(2) -0.0041(18) -0.0049(19) -0.0183(19)
C124 0.049(3) 0.059(3) 0.028(2) -0.011(2) 0.0022(18) -0.023(2)
C125 0.033(2) 0.069(3) 0.040(2) -0.031(2) 0.0033(18) -0.011(2)
C126 0.0305(19) 0.043(2) 0.0318(19) -0.0211(17) -0.0043(15) 0.0016(16)
C131 0.0196(15) 0.0218(16) 0.0368(19) -0.0094(14) -0.0076(14) 0.0027(12)
C132 0.045(2) 0.0270(18) 0.043(2) -0.0148(17) -0.0241(19) 0.0085(16)
C133 0.056(3) 0.0272(19) 0.052(3) -0.0185(19) -0.024(2) 0.0111(18)
C134 0.043(2) 0.0225(18) 0.054(3) -0.0110(17) -0.015(2) 0.0069(16)
C135 0.0240(17) 0.0266(18) 0.037(2) -0.0056(15) -0.0010(15) 0.0048(14)
C136 0.0206(16) 0.0253(17) 0.0330(19) -0.0090(14) 0.0016(14) 0.0024(13)
C141 0.0244(16) 0.0159(14) 0.0287(17) -0.0065(13) -0.0053(13) 0.0023(12)
C142 0.0233(16) 0.0238(16) 0.0306(18) -0.0130(14) -0.0039(13) 0.0002(12)
C143 0.0244(17) 0.0269(17) 0.0340(19) -0.0128(15) -0.0069(14) 0.0003(13)
C144 0.0229(17) 0.036(2) 0.038(2) -0.0117(17) -0.0038(15) 0.0038(14)
C145 0.0279(19) 0.047(2) 0.0270(19) -0.0105(17) -0.0019(15) 0.0050(16)
C146 0.0255(17) 0.0339(19) 0.0249(17) -0.0080(14) -0.0074(14) 0.0061(14)
C117 0.0223(17) 0.0266(17) 0.036(2) -0.0072(15) -0.0028(14) -0.0029(13)
F11 0.0640(18) 0.0546(17) 0.101(2) -0.0581(17) -0.0525(18) 0.0259(14)
F12 0.0395(14) 0.0406(14) 0.0634(17) -0.0269(13) -0.0003(12) 0.0102(11)
F13 0.0646(17) 0.0282(12) 0.0491(15) -0.0075(11) -0.0132(13) 0.0122(11)
C118 0.0329(19) 0.0287(18) 0.040(2) -0.0177(16) -0.0165(16) 0.0045(14)
F14 0.0236(11) 0.0329(12) 0.0611(16) -0.0085(11) -0.0073(10) -0.0078(9)
F15 0.0284(12) 0.089(2) 0.0381(14) -0.0046(14) -0.0125(11) 0.0072(13)
F16 0.0233(11) 0.0413(14) 0.108(2) -0.0407(15) -0.0173(13) 0.0079(10)
C12A 0.081(4) 0.042(4) 0.046(4) 0.003(3) -0.014(4) -0.019(4)
F21A 0.109(6) 0.036(3) 0.072(5) -0.012(3) -0.038(5) 0.006(4)
F22A 0.078(4) 0.043(4) 0.063(4) 0.006(3) -0.031(3) -0.005(3)
F23A 0.104(6) 0.075(5) 0.039(3) 0.005(3) -0.017(4) -0.035(5)
C13A 0.045(4) 0.096(5) 0.058(4) -0.048(4) 0.012(3) -0.007(4)
F24A 0.079(5) 0.140(6) 0.051(3) -0.038(4) 0.020(3) 0.005(5)
F25A 0.042(5) 0.108(6) 0.074(4) -0.056(4) 0.001(4) 0.006(4)
F26A 0.069(4) 0.098(4) 0.112(5) -0.064(4) 0.026(4) 0.001(4)
C14A 0.096(4) 0.044(4) 0.063(4) -0.027(4) -0.028(4) 0.015(4)
F31A 0.141(6) 0.052(4) 0.052(4) -0.024(3) -0.010(4) 0.018(4)
F32A 0.109(5) 0.095(6) 0.116(6) -0.063(5) -0.042(5) 0.007(4)
F33A 0.113(6) 0.046(4) 0.064(4) -0.037(3) -0.032(5) 0.027(4)
C15A 0.027(3) 0.106(5) 0.033(3) -0.032(3) -0.004(3) 0.007(3)
F44A 0.082(5) 0.106(4) 0.057(4) -0.050(3) 0.016(4) 0.018(4)
F45A 0.029(4) 0.151(6) 0.024(4) -0.017(4) -0.002(3) -0.008(4)
F46A 0.026(2) 0.123(5) 0.034(3) -0.024(4) 0.012(2) -0.012(3)
C16A 0.041(4) 0.033(3) 0.032(4) -0.010(3) 0.002(3) 0.008(3)
F34A 0.060(4) 0.037(3) 0.030(3) -0.014(2) -0.002(4) 0.013(3)
F35A 0.042(3) 0.043(4) 0.038(3) -0.006(3) 0.009(2) -0.004(3)
F36A 0.043(3) 0.037(4) 0.027(5) -0.003(4) -0.004(3) 0.017(3)
C12B 0.081(4) 0.045(4) 0.048(4) 0.007(4) -0.009(4) -0.015(4)
F21B 0.114(6) 0.052(4) 0.060(4) -0.013(3) -0.013(5) -0.017(5)
F22B 0.077(4) 0.077(6) 0.089(6) 0.035(5) -0.003(4) 0.009(4)
F23B 0.102(6) 0.051(4) 0.054(4) -0.004(3) -0.039(4) -0.010(5)
C13B 0.036(3) 0.076(4) 0.045(4) -0.039(3) 0.006(3) -0.002(3)
F24B 0.040(3) 0.074(4) 0.069(4) -0.014(3) 0.031(3) 0.002(3)
F25B 0.030(4) 0.086(5) 0.054(3) -0.026(3) 0.003(3) 0.012(3)
F26B 0.060(4) 0.088(4) 0.067(4) -0.060(3) 0.001(3) 0.011(3)
C14B 0.089(4) 0.038(3) 0.060(4) -0.032(3) -0.030(3) 0.014(4)
F31B 0.112(6) 0.032(3) 0.063(4) -0.025(3) -0.033(4) 0.014(4)
F32B 0.102(4) 0.047(4) 0.053(4) -0.032(3) -0.046(3) 0.026(3)
F33B 0.096(5) 0.082(5) 0.073(5) -0.046(4) 0.000(4) 0.006(4)
C15B 0.032(3) 0.119(5) 0.035(4) -0.027(4) -0.004(3) 0.005(4)
F44B 0.074(4) 0.119(4) 0.056(3) -0.056(3) 0.009(4) 0.014(4)
F45B 0.046(5) 0.121(5) 0.031(4) -0.005(3) -0.002(4) -0.023(4)
F46B 0.033(3) 0.182(7) 0.049(4) -0.041(5) -0.003(3) 0.016(4)
C16B 0.043(4) 0.038(4) 0.035(4) -0.001(3) 0.005(3) 0.011(3)
F34B 0.113(7) 0.048(4) 0.036(4) -0.008(3) -0.016(6) 0.019(5)
F35B 0.054(4) 0.096(7) 0.066(6) 0.019(5) 0.025(4) 0.016(4)
F36B 0.062(5) 0.034(4) 0.036(7) 0.001(4) -0.012(4) 0.017(4)
C147 0.0289(19) 0.051(2) 0.044(2) -0.026(2) -0.0086(17) -0.0013(17)
F41 0.076(2) 0.0618(18) 0.0538(18) -0.0061(14) -0.0378(16) -0.0087(16)
F42 0.0328(15) 0.146(3) 0.069(2) -0.061(2) -0.0159(14) 0.0011(17)
F43 0.087(2) 0.0596(18) 0.070(2) -0.0457(16) -0.0387(18) 0.0192(16)
O1S 0.039(2) 0.0749(19) 0.0248(14) -0.0225(14) 0.0088(15) -0.0092(19)
C1S 0.039(2) 0.0749(19) 0.0248(14) -0.0225(14) 0.0088(15) -0.0092(19)
O1T 0.039(2) 0.0749(19) 0.0248(14) -0.0225(14) 0.0088(15) -0.0092(19)
C1T 0.039(2) 0.0749(19) 0.0248(14) -0.0225(14) 0.0088(15) -0.0092(19)

loop_
_atom_type_symbol
_atom_type_description
_atom_type_scat_dispersion_real
_atom_type_scat_dispersion_imag
_atom_type_scat_source
C C 0.0033 0.0016 'International Tables Vol C Tables 4.2.6.8 and 6.1.1.4'
H H 0.0000 0.0000 'International Tables Vol C Tables 4.2.6.8 and 6.1.1.4'
B B 0.0013 0.0007 'International Tables Vol C Tables 4.2.6.8 and 6.1.1.4'
F F 0.0171 0.0103 'International Tables Vol C Tables 4.2.6.8 and 6.1.1.4'
N N 0.0061 0.0033 'International Tables Vol C Tables 4.2.6.8 and 6.1.1.4'
P P 0.1023 0.0942 'International Tables Vol C Tables 4.2.6.8 and 6.1.1.4'
Ru Ru -1.2594 0.8363 'International Tables Vol C Tables 4.2.6.8 and 6.1.1.4'
O O 0.0106 0.0060 'International Tables Vol C Tables 4.2.6.8 and 6.1.1.4'

loop_
_geom_angle_atom_site_label_1
_geom_angle_atom_site_label_2
_geom_angle_atom_site_label_3
_geom_angle
_geom_angle_site_symmetry_1
_geom_angle_site_symmetry_3
_geom_angle_publ_flag
C10 Ru1 C9 37.1(2) . . ?
C10 Ru1 C11 37.14(18) . . ?
C9 Ru1 C11 66.63(18) . . ?
C10 Ru1 P1 136.66(14) . . ?
C9 Ru1 P1 103.87(13) . . ?
C11 Ru1 P1 168.93(14) . . ?
C10 Ru1 C8 64.8(2) . . ?
C9 Ru1 C8 35.1(2) . . ?
C11 Ru1 C8 77.15(19) . . ?
P1 Ru1 C8 91.80(14) . . ?
C10 Ru1 P2 120.77(15) . . ?
C9 Ru1 P2 157.87(15) . . ?
C11 Ru1 P2 93.86(13) . . ?
P1 Ru1 P2 96.46(4) . . ?
C8 Ru1 P2 154.13(14) . . ?
C10 Ru1 C12 62.86(17) . . ?
C9 Ru1 C12 73.48(18) . . ?
C11 Ru1 C12 35.27(18) . . ?
P1 Ru1 C12 138.57(14) . . ?
C8 Ru1 C12 61.81(19) . . ?
P2 Ru1 C12 96.94(13) . . ?
C10 Ru1 C7 74.12(19) . . ?
C9 Ru1 C7 61.53(19) . . ?
C11 Ru1 C7 63.89(18) . . ?
P1 Ru1 C7 107.07(13) . . ?
C8 Ru1 C7 33.80(18) . . ?
P2 Ru1 C7 120.57(13) . . ?
C12 Ru1 C7 34.28(18) . . ?
C10 Ru1 H1Y 83(4) . . ?
C9 Ru1 H1Y 91(4) . . ?
C11 Ru1 H1Y 106(3) . . ?
P1 Ru1 H1Y 80(3) . . ?
C8 Ru1 H1Y 121(3) . . ?
P2 Ru1 H1Y 84(3) . . ?
C12 Ru1 H1Y 141(3) . . ?
C7 Ru1 H1Y 152(4) . . ?
C25 P1 C19 108.5(2) . . ?
C25 P1 C13 101.54(18) . . ?
C19 P1 C13 99.16(19) . . ?
C25 P1 Ru1 116.25(14) . . ?
C19 P1 Ru1 115.97(15) . . ?
C13 P1 Ru1 113.20(13) . . ?
C31 P2 C43 103.01(17) . . ?
C31 P2 C37 101.08(18) . . ?
C43 P2 C37 102.05(17) . . ?
C31 P2 Ru1 122.21(12) . . ?
C43 P2 Ru1 111.67(13) . . ?
C37 P2 Ru1 114.36(14) . . ?
C12 N1 C1 109.9(4) . . ?
C12 N1 H1 125.0 . . ?
C1 N1 H1 125.0 . . ?
C2 C1 C6 123.3(5) . . ?
C2 C1 N1 128.8(5) . . ?
C6 C1 N1 107.9(5) . . ?
C1 C2 C3 117.7(5) . . ?
C1 C2 H2 121.1 . . ?
C3 C2 H2 121.1 . . ?
C2 C3 C4 124.0(5) . . ?
C2 C3 H3 118.0 . . ?
C4 C3 H3 118.0 . . ?
C3 C4 C5 117.8(5) . . ?
C3 C4 H4 121.1 . . ?
C5 C4 H4 121.1 . . ?
C6 C5 C4 116.7(5) . . ?
C6 C5 H5 121.7 . . ?
C4 C5 H5 121.7 . . ?
C1 C6 C5 120.5(5) . . ?
C1 C6 C7 108.6(5) . . ?
C5 C6 C7 130.8(5) . . ?
C8 C7 C12 118.8(5) . . ?
C8 C7 C6 135.7(5) . . ?
C12 C7 C6 105.4(4) . . ?
C8 C7 Ru1 67.1(3) . . ?
C12 C7 Ru1 72.3(3) . . ?
C6 C7 Ru1 134.1(3) . . ?
C9 C8 C7 121.5(5) . . ?
C9 C8 Ru1 70.2(3) . . ?
C7 C8 Ru1 79.1(3) . . ?
C9 C8 H8 119.2 . . ?
C7 C8 H8 119.2 . . ?
Ru1 C8 H8 119.2 . . ?
C8 C9 C10 120.2(5) . . ?
C8 C9 Ru1 74.7(3) . . ?
C10 C9 Ru1 70.0(3) . . ?
C8 C9 H9 119.6 . . ?
C10 C9 H9 119.6 . . ?
Ru1 C9 H9 119.6 . . ?
C9 C10 C11 121.6(5) . . ?
C9 C10 Ru1 72.9(3) . . ?
C11 C10 Ru1 74.3(2) . . ?
C9 C10 H10 119.0 . . ?
C11 C10 H10 119.0 . . ?
Ru1 C10 H10 119.0 . . ?
C10 C11 C12 115.8(5) . . ?
C10 C11 Ru1 68.6(2) . . ?
C12 C11 Ru1 78.3(3) . . ?
C10 C11 H11 122.1 . . ?
C12 C11 H11 122.1 . . ?
Ru1 C11 H11 122.1 . . ?
N1 C12 C11 130.6(5) . . ?
N1 C12 C7 108.0(5) . . ?
C11 C12 C7 121.3(4) . . ?
N1 C12 Ru1 136.4(3) . . ?
C11 C12 Ru1 66.5(2) . . ?
C7 C12 Ru1 73.5(3) . . ?
C14 C13 C18 118.6(4) . . ?
C14 C13 P1 123.1(3) . . ?
C18 C13 P1 118.3(3) . . ?
C13 C14 C15 121.1(4) . . ?
C13 C14 H14 119.4 . . ?
C15 C14 H14 119.4 . . ?
C16 C15 C14 119.8(4) . . ?
C16 C15 H15 120.1 . . ?
C14 C15 H15 120.1 . . ?
C15 C16 C17 119.7(4) . . ?
C15 C16 H16 120.2 . . ?
C17 C16 H16 120.2 . . ?
C16 C17 C18 120.4(4) . . ?
C16 C17 H17 119.8 . . ?
C18 C17 H17 119.8 . . ?
C13 C18 C17 120.4(4) . . ?
C13 C18 H18 119.8 . . ?
C17 C18 H18 119.8 . . ?
C20 C19 C24 116.6(4) . . ?
C20 C19 P1 119.7(3) . . ?
C24 C19 P1 123.3(4) . . ?
C21 C20 C19 121.4(4) . . ?
C21 C20 H20 119.3 . . ?
C19 C20 H20 119.3 . . ?
C22 C21 C20 120.6(4) . . ?
C22 C21 H21 119.7 . . ?
C20 C21 H21 119.7 . . ?
C21 C22 C23 119.5(5) . . ?
C21 C22 H22 120.2 . . ?
C23 C22 H22 120.2 . . ?
C24 C23 C22 119.8(5) . . ?
C24 C23 H23 120.1 . . ?
C22 C23 H23 120.1 . . ?
C23 C24 C19 121.8(5) . . ?
C23 C24 H24 119.1 . . ?
C19 C24 H24 119.1 . . ?
C30 C25 C26 120.0(4) . . ?
C30 C25 P1 116.7(3) . . ?
C26 C25 P1 123.3(3) . . ?
C27 C26 C25 120.0(5) . . ?
C27 C26 H26 120.0 . . ?
C25 C26 H26 120.0 . . ?
C28 C27 C26 119.9(5) . . ?
C28 C27 H27 120.1 . . ?
C26 C27 H27 120.1 . . ?
C27 C28 C29 120.9(5) . . ?
C27 C28 H28 119.6 . . ?
C29 C28 H28 119.6 . . ?
C28 C29 C30 118.8(5) . . ?
C28 C29 H29 120.6 . . ?
C30 C29 H29 120.6 . . ?
C25 C30 C29 120.4(4) . . ?
C25 C30 H30 119.8 . . ?
C29 C30 H30 119.8 . . ?
C36 C31 C32 117.6(4) . . ?
C36 C31 P2 118.3(3) . . ?
C32 C31 P2 124.0(3) . . ?
C33 C32 C31 121.4(4) . . ?
C33 C32 H32 119.3 . . ?
C31 C32 H32 119.3 . . ?
C34 C33 C32 120.6(4) . . ?
C34 C33 H33 119.7 . . ?
C32 C33 H33 119.7 . . ?
C33 C34 C35 119.4(4) . . ?
C33 C34 H34 120.3 . . ?
C35 C34 H34 120.3 . . ?
C34 C35 C36 120.5(4) . . ?
C34 C35 H35 119.7 . . ?
C36 C35 H35 119.7 . . ?
C31 C36 C35 120.5(4) . . ?
C31 C36 H36 119.8 . . ?
C35 C36 H36 119.8 . . ?
C42 C37 C38 119.4(4) . . ?
C42 C37 P2 121.2(3) . . ?
C38 C37 P2 119.4(3) . . ?
C37 C38 C39 120.3(4) . . ?
C37 C38 H38 119.9 . . ?
C39 C38 H38 119.9 . . ?
C40 C39 C38 119.8(5) . . ?
C40 C39 H39 120.1 . . ?
C38 C39 H39 120.1 . . ?
C41 C40 C39 120.7(4) . . ?
C41 C40 H40 119.7 . . ?
C39 C40 H40 119.7 . . ?
C40 C41 C42 119.8(5) . . ?
C40 C41 H41 120.1 . . ?
C42 C41 H41 120.1 . . ?
C37 C42 C41 120.1(5) . . ?
C37 C42 H42 120.0 . . ?
C41 C42 H42 120.0 . . ?
C48 C43 C44 118.3(4) . . ?
C48 C43 P2 119.6(3) . . ?
C44 C43 P2 122.0(3) . . ?
C45 C44 C43 120.4(4) . . ?
C45 C44 H44 119.8 . . ?
C43 C44 H44 119.8 . . ?
C46 C45 C44 120.4(4) . . ?
C46 C45 H45 119.8 . . ?
C44 C45 H45 119.8 . . ?
C45 C46 C47 119.9(4) . . ?
C45 C46 H46 120.0 . . ?
C47 C46 H46 120.0 . . ?
C46 C47 C48 119.8(4) . . ?
C46 C47 H47 120.1 . . ?
C48 C47 H47 120.1 . . ?
C47 C48 C43 120.9(4) . . ?
C47 C48 H48 119.5 . . ?
C43 C48 H48 119.5 . . ?
C141 B1 C121 113.8(3) . . ?
C141 B1 C131 104.9(3) . . ?
C121 B1 C131 111.7(3) . . ?
C141 B1 C111 112.6(3) . . ?
C121 B1 C111 101.6(3) . . ?
C131 B1 C111 112.6(3) . . ?
C116 C111 C112 116.1(3) . . ?
C116 C111 B1 122.1(3) . . ?
C112 C111 B1 121.2(3) . . ?
C113 C112 C111 121.9(3) . . ?
C113 C112 H112 119.0 . . ?
C111 C112 H112 119.0 . . ?
C114 C113 C112 121.0(3) . . ?
C114 C113 C117 118.4(3) . . ?
C112 C113 C117 120.7(3) . . ?
C115 C114 C113 118.2(3) . . ?
C115 C114 H114 120.9 . . ?
C113 C114 H114 120.9 . . ?
C114 C115 C116 121.1(3) . . ?
C114 C115 C118 120.6(3) . . ?
C116 C115 C118 118.3(3) . . ?
C115 C116 C111 121.7(3) . . ?
C115 C116 H116 119.2 . . ?
C111 C116 H116 119.2 . . ?
C122 C121 C126 115.6(4) . . ?
C122 C121 B1 122.6(3) . . ?
C126 C121 B1 121.4(3) . . ?
C123 C122 C121 122.0(4) . . ?
C123 C122 H122 119.0 . . ?
C121 C122 H122 119.0 . . ?
C124 C123 C122 121.0(4) . . ?
C124 C123 C12B 119.5(6) . . ?
C122 C123 C12B 119.4(6) . . ?
C124 C123 C12A 119.2(5) . . ?
C122 C123 C12A 119.8(6) . . ?
C123 C124 C125 118.9(4) . . ?
C123 C124 H124 120.5 . . ?
C125 C124 H124 120.5 . . ?
C124 C125 C126 120.6(4) . . ?
C124 C125 C13B 116.5(5) . . ?
C126 C125 C13B 122.9(5) . . ?
C124 C125 C13A 128.0(5) . . ?
C126 C125 C13A 111.1(5) . . ?
C125 C126 C121 121.9(4) . . ?
C125 C126 H126 119.1 . . ?
C121 C126 H126 119.1 . . ?
C136 C131 C132 116.5(3) . . ?
C136 C131 B1 121.7(3) . . ?
C132 C131 B1 121.7(3) . . ?
C133 C132 C131 122.1(4) . . ?
C133 C132 H132 118.9 . . ?
C131 C132 H132 118.9 . . ?
C134 C133 C132 120.7(4) . . ?
C134 C133 C14A 122.0(5) . . ?
C132 C133 C14A 117.3(5) . . ?
C134 C133 C14B 122.3(4) . . ?
C132 C133 C14B 116.9(5) . . ?
C133 C134 C135 118.6(4) . . ?
C133 C134 H134 120.7 . . ?
C135 C134 H134 120.7 . . ?
C136 C135 C134 120.3(4) . . ?
C136 C135 C16A 123.1(5) . . ?
C134 C135 C16A 116.4(5) . . ?
C136 C135 C16B 118.0(5) . . ?
C134 C135 C16B 121.7(5) . . ?
C131 C136 C135 121.8(4) . . ?
C131 C136 H136 119.1 . . ?
C135 C136 H136 119.1 . . ?
C146 C141 C142 115.5(3) . . ?
C146 C141 B1 121.9(3) . . ?
C142 C141 B1 122.3(3) . . ?
C141 C142 C143 122.4(3) . . ?
C141 C142 H142 118.8 . . ?
C143 C142 H142 118.8 . . ?
C144 C143 C142 120.5(3) . . ?
C144 C143 C147 120.6(3) . . ?
C142 C143 C147 119.0(3) . . ?
C145 C144 C143 118.1(3) . . ?
C145 C144 H144 120.9 . . ?
C143 C144 H144 120.9 . . ?
C144 C145 C146 121.3(4) . . ?
C144 C145 C15A 116.2(4) . . ?
C146 C145 C15A 122.5(4) . . ?
C144 C145 C15B 124.6(4) . . ?
C146 C145 C15B 113.6(4) . . ?
C141 C146 C145 122.2(3) . . ?
C141 C146 H146 118.9 . . ?
C145 C146 H146 118.9 . . ?
F15 C117 F16 106.9(3) . . ?
F15 C117 F14 104.9(3) . . ?
F16 C117 F14 105.9(3) . . ?
F15 C117 C113 112.7(3) . . ?
F16 C117 C113 113.0(3) . . ?
F14 C117 C113 112.8(3) . . ?
F12 C118 F13 105.8(3) . . ?
F12 C118 F11 107.5(3) . . ?
F13 C118 F11 106.0(3) . . ?
F12 C118 C115 112.9(3) . . ?
F13 C118 C115 112.1(3) . . ?
F11 C118 C115 111.9(3) . . ?
F21A C12A F22A 107.5(6) . . ?
F21A C12A F23A 105.6(6) . . ?
F22A C12A F23A 107.1(6) . . ?
F21A C12A C123 112.9(9) . . ?
F22A C12A C123 112.5(9) . . ?
F23A C12A C123 110.8(11) . . ?
F24A C13A F25A 107.6(6) . . ?
F24A C13A F26A 104.9(6) . . ?
F25A C13A F26A 104.9(6) . . ?
F24A C13A C125 108.9(7) . . ?
F25A C13A C125 112.1(8) . . ?
F26A C13A C125 117.7(6) . . ?
F33A C14A F32A 107.5(6) . . ?
F33A C14A F31A 104.8(6) . . ?
F32A C14A F31A 106.1(6) . . ?
F33A C14A C133 110.6(8) . . ?
F32A C14A C133 111.7(8) . . ?
F31A C14A C133 115.6(8) . . ?
F44A C15A F46A 105.0(5) . . ?
F44A C15A F45A 106.9(6) . . ?
F46A C15A F45A 106.5(6) . . ?
F44A C15A C145 110.6(6) . . ?
F46A C15A C145 116.0(7) . . ?
F45A C15A C145 111.2(9) . . ?
F34A C16A F36A 106.5(5) . . ?
F34A C16A F35A 106.4(5) . . ?
F36A C16A F35A 105.8(5) . . ?
F34A C16A C135 112.5(9) . . ?
F36A C16A C135 111.4(11) . . ?
F35A C16A C135 113.8(9) . . ?
F22B C12B F21B 108.2(6) . . ?
F22B C12B F23B 106.6(6) . . ?
F21B C12B F23B 105.4(5) . . ?
F22B C12B C123 113.8(9) . . ?
F21B C12B C123 108.5(10) . . ?
F23B C12B C123 114.0(11) . . ?
F24B C13B F26B 106.0(5) . . ?
F24B C13B F25B 107.4(6) . . ?
F26B C13B F25B 105.8(6) . . ?
F24B C13B C125 116.0(6) . . ?
F26B C13B C125 109.8(6) . . ?
F25B C13B C125 111.3(7) . . ?
F31B C14B F32B 108.5(6) . . ?
F31B C14B F33B 105.7(6) . . ?
F32B C14B F33B 104.8(6) . . ?
F31B C14B C133 112.8(8) . . ?
F32B C14B C133 110.2(6) . . ?
F33B C14B C133 114.5(8) . . ?
F46B C15B F44B 104.5(6) . . ?
F46B C15B F45B 107.0(6) . . ?
F44B C15B F45B 106.8(6) . . ?
F46B C15B C145 110.0(7) . . ?
F44B C15B C145 116.2(7) . . ?
F45B C15B C145 111.7(10) . . ?
F34B C16B F35B 106.5(6) . . ?
F34B C16B F36B 106.2(6) . . ?
F35B C16B F36B 105.7(5) . . ?
F34B C16B C135 114.2(9) . . ?
F35B C16B C135 109.2(9) . . ?
F36B C16B C135 114.4(12) . . ?
F42 C147 F43 109.4(4) . . ?
F42 C147 F41 104.1(4) . . ?
F43 C147 F41 104.2(4) . . ?
F42 C147 C143 114.1(4) . . ?
F43 C147 C143 112.4(4) . . ?
F41 C147 C143 111.9(3) . . ?
C1T O1T C1T 51.9(8) . 2_556 ?
C1T C1T O1T 72.2(7) 2_556 . ?

loop_
_geom_bond_atom_site_label_1
_geom_bond_atom_site_label_2
_geom_bond_distance
_geom_bond_site_symmetry_2
_geom_bond_publ_flag
Ru1 C10 2.195(4) . ?
Ru1 C9 2.233(4) . ?
Ru1 C11 2.269(4) . ?
Ru1 P1 2.2864(10) . ?
Ru1 C8 2.289(5) . ?
Ru1 P2 2.3291(10) . ?
Ru1 C12 2.423(4) . ?
Ru1 C7 2.439(5) . ?
Ru1 H1Y 1.451(5) . ?
P1 C25 1.826(4) . ?
P1 C19 1.834(5) . ?
P1 C13 1.843(4) . ?
P2 C31 1.837(4) . ?
P2 C43 1.840(4) . ?
P2 C37 1.842(4) . ?
N1 C12 1.365(6) . ?
N1 C1 1.424(6) . ?
N1 H1 0.8800 . ?
C1 C2 1.351(7) . ?
C1 C6 1.357(7) . ?
C2 C3 1.352(7) . ?
C2 H2 0.9500 . ?
C3 C4 1.379(7) . ?
C3 H3 0.9500 . ?
C4 C5 1.449(8) . ?
C4 H4 0.9500 . ?
C5 C6 1.410(8) . ?
C5 H5 0.9500 . ?
C6 C7 1.467(7) . ?
C7 C8 1.382(7) . ?
C7 C12 1.433(8) . ?
C8 C9 1.365(8) . ?
C8 H8 1.0000 . ?
C9 C10 1.409(8) . ?
C9 H9 1.0000 . ?
C10 C11 1.423(7) . ?
C10 H10 1.0000 . ?
C11 C12 1.429(7) . ?
C11 H11 1.0000 . ?
C13 C14 1.383(6) . ?
C13 C18 1.390(6) . ?
C14 C15 1.399(6) . ?
C14 H14 0.9500 . ?
C15 C16 1.375(7) . ?
C15 H15 0.9500 . ?
C16 C17 1.385(7) . ?
C16 H16 0.9500 . ?
C17 C18 1.394(6) . ?
C17 H17 0.9500 . ?
C18 H18 0.9500 . ?
C19 C20 1.395(6) . ?
C19 C24 1.399(6) . ?
C20 C21 1.387(6) . ?
C20 H20 0.9500 . ?
C21 C22 1.363(7) . ?
C21 H21 0.9500 . ?
C22 C23 1.389(8) . ?
C22 H22 0.9500 . ?
C23 C24 1.383(7) . ?
C23 H23 0.9500 . ?
C24 H24 0.9500 . ?
C25 C30 1.388(6) . ?
C25 C26 1.392(6) . ?
C26 C27 1.386(7) . ?
C26 H26 0.9500 . ?
C27 C28 1.385(8) . ?
C27 H27 0.9500 . ?
C28 C29 1.393(8) . ?
C28 H28 0.9500 . ?
C29 C30 1.398(6) . ?
C29 H29 0.9500 . ?
C30 H30 0.9500 . ?
C31 C36 1.380(6) . ?
C31 C32 1.389(5) . ?
C32 C33 1.382(6) . ?
C32 H32 0.9500 . ?
C33 C34 1.356(7) . ?
C33 H33 0.9500 . ?
C34 C35 1.372(7) . ?
C34 H34 0.9500 . ?
C35 C36 1.398(6) . ?
C35 H35 0.9500 . ?
C36 H36 0.9500 . ?
C37 C42 1.391(6) . ?
C37 C38 1.395(6) . ?
C38 C39 1.396(6) . ?
C38 H38 0.9500 . ?
C39 C40 1.381(8) . ?
C39 H39 0.9500 . ?
C40 C41 1.378(8) . ?
C40 H40 0.9500 . ?
C41 C42 1.405(6) . ?
C41 H41 0.9500 . ?
C42 H42 0.9500 . ?
C43 C48 1.398(5) . ?
C43 C44 1.399(5) . ?
C44 C45 1.387(6) . ?
C44 H44 0.9500 . ?
C45 C46 1.384(7) . ?
C45 H45 0.9500 . ?
C46 C47 1.384(7) . ?
C46 H46 0.9500 . ?
C47 C48 1.388(6) . ?
C47 H47 0.9500 . ?
C48 H48 0.9500 . ?
B1 C141 1.629(5) . ?
B1 C121 1.632(5) . ?
B1 C131 1.642(5) . ?
B1 C111 1.643(5) . ?
C111 C116 1.406(5) . ?
C111 C112 1.408(5) . ?
C112 C113 1.391(5) . ?
C112 H112 0.9500 . ?
C113 C114 1.391(5) . ?
C113 C117 1.497(5) . ?
C114 C115 1.382(5) . ?
C114 H114 0.9500 . ?
C115 C116 1.400(5) . ?
C115 C118 1.505(5) . ?
C116 H116 0.9500 . ?
C121 C122 1.401(5) . ?
C121 C126 1.402(5) . ?
C122 C123 1.392(6) . ?
C122 H122 0.9500 . ?
C123 C124 1.363(7) . ?
C123 C12B 1.498(12) . ?
C123 C12A 1.508(12) . ?
C124 C125 1.377(7) . ?
C124 H124 0.9500 . ?
C125 C126 1.395(6) . ?
C125 C13B 1.454(9) . ?
C125 C13A 1.612(10) . ?
C126 H126 0.9500 . ?
C131 C136 1.395(5) . ?
C131 C132 1.403(5) . ?
C132 C133 1.392(5) . ?
C132 H132 0.9500 . ?
C133 C134 1.376(7) . ?
C133 C14A 1.479(11) . ?
C133 C14B 1.551(10) . ?
C134 C135 1.404(6) . ?
C134 H134 0.9500 . ?
C135 C136 1.399(5) . ?
C135 C16A 1.433(13) . ?
C135 C16B 1.560(13) . ?
C136 H136 0.9500 . ?
C141 C146 1.396(5) . ?
C141 C142 1.401(5) . ?
C142 C143 1.401(5) . ?
C142 H142 0.9500 . ?
C143 C144 1.388(5) . ?
C143 C147 1.503(5) . ?
C144 C145 1.375(6) . ?
C144 H144 0.9500 . ?
C145 C146 1.399(5) . ?
C145 C15A 1.480(10) . ?
C145 C15B 1.539(10) . ?
C146 H146 0.9500 . ?
C117 F15 1.332(5) . ?
C117 F16 1.337(4) . ?
C117 F14 1.338(4) . ?
F11 C118 1.342(4) . ?
F12 C118 1.323(5) . ?
F13 C118 1.332(5) . ?
C12A F21A 1.329(5) . ?
C12A F22A 1.329(5) . ?
C12A F23A 1.332(5) . ?
C13A F24A 1.325(5) . ?
C13A F25A 1.333(5) . ?
C13A F26A 1.334(5) . ?
C14A F33A 1.324(5) . ?
C14A F32A 1.327(5) . ?
C14A F31A 1.331(5) . ?
C15A F44A 1.328(5) . ?
C15A F46A 1.330(5) . ?
C15A F45A 1.333(5) . ?
C16A F34A 1.329(5) . ?
C16A F36A 1.332(5) . ?
C16A F35A 1.334(5) . ?
C12B F22B 1.330(5) . ?
C12B F21B 1.330(5) . ?
C12B F23B 1.332(5) . ?
C13B F24B 1.327(5) . ?
C13B F26B 1.331(5) . ?
C13B F25B 1.334(5) . ?
C14B F31B 1.318(5) . ?
C14B F32B 1.330(5) . ?
C14B F33B 1.334(5) . ?
C15B F46B 1.329(5) . ?
C15B F44B 1.330(5) . ?
C15B F45B 1.331(5) . ?
C16B F34B 1.329(5) . ?
C16B F35B 1.332(5) . ?
C16B F36B 1.333(5) . ?
C147 F42 1.314(5) . ?
C147 F43 1.323(5) . ?
C147 F41 1.351(6) . ?
O1S C1S 1.474(5) . ?
O1T C1T 1.506(5) . ?
O1T C1T 1.734(14) 2_556 ?
C1T C1T 1.43(2) 2_556 ?

loop_
_geom_torsion_atom_site_label_1
_geom_torsion_atom_site_label_2
_geom_torsion_atom_site_label_3
_geom_torsion_atom_site_label_4
_geom_torsion
_geom_torsion_site_symmetry_1
_geom_torsion_site_symmetry_2
_geom_torsion_site_symmetry_3
_geom_torsion_site_symmetry_4
_geom_torsion_publ_flag
C12 N1 C1 C2 -178.0(5) . . . . ?
C12 N1 C1 C6 1.9(5) . . . . ?
C6 C1 C2 C3 -0.3(8) . . . . ?
N1 C1 C2 C3 179.6(5) . . . . ?
C1 C2 C3 C4 1.3(8) . . . . ?
C2 C3 C4 C5 -0.4(8) . . . . ?
C3 C4 C5 C6 -1.2(7) . . . . ?
C2 C1 C6 C5 -1.4(7) . . . . ?
N1 C1 C6 C5 178.7(4) . . . . ?
C2 C1 C6 C7 179.5(5) . . . . ?
N1 C1 C6 C7 -0.5(5) . . . . ?
C4 C5 C6 C1 2.1(7) . . . . ?
C4 C5 C6 C7 -179.0(4) . . . . ?
C1 C6 C7 C8 176.3(5) . . . . ?
C5 C6 C7 C8 -2.7(9) . . . . ?
C1 C6 C7 C12 -1.1(5) . . . . ?
C5 C6 C7 C12 179.9(5) . . . . ?
C1 C6 C7 Ru1 -81.1(6) . . . . ?
C5 C6 C7 Ru1 99.9(6) . . . . ?
C12 C7 C8 C9 6.0(7) . . . . ?
C6 C7 C8 C9 -171.0(5) . . . . ?
Ru1 C7 C8 C9 58.5(4) . . . . ?
C12 C7 C8 Ru1 -52.5(4) . . . . ?
C6 C7 C8 Ru1 130.5(5) . . . . ?
C7 C8 C9 C10 -7.5(7) . . . . ?
Ru1 C8 C9 C10 55.3(4) . . . . ?
C7 C8 C9 Ru1 -62.8(4) . . . . ?
C8 C9 C10 C11 0.9(7) . . . . ?
Ru1 C9 C10 C11 58.5(4) . . . . ?
C8 C9 C10 Ru1 -57.5(4) . . . . ?
C9 C10 C11 C12 6.6(7) . . . . ?
Ru1 C10 C11 C12 64.4(4) . . . . ?
C9 C10 C11 Ru1 -57.8(4) . . . . ?
C1 N1 C12 C11 -180.0(5) . . . . ?
C1 N1 C12 C7 -2.6(5) . . . . ?
C1 N1 C12 Ru1 82.1(6) . . . . ?
C10 C11 C12 N1 169.1(5) . . . . ?
Ru1 C11 C12 N1 -131.8(5) . . . . ?
C10 C11 C12 C7 -8.0(6) . . . . ?
Ru1 C11 C12 C7 51.0(4) . . . . ?
C10 C11 C12 Ru1 -59.1(3) . . . . ?
C8 C7 C12 N1 -175.6(4) . . . . ?
C6 C7 C12 N1 2.2(5) . . . . ?
Ru1 C7 C12 N1 134.3(4) . . . . ?
C8 C7 C12 C11 2.1(6) . . . . ?
C6 C7 C12 C11 179.9(4) . . . . ?
Ru1 C7 C12 C11 -48.0(4) . . . . ?
C8 C7 C12 Ru1 50.1(4) . . . . ?
C6 C7 C12 Ru1 -132.0(3) . . . . ?
C25 P1 C13 C14 -13.0(4) . . . . ?
C19 P1 C13 C14 -124.2(4) . . . . ?
Ru1 P1 C13 C14 112.4(3) . . . . ?
C25 P1 C13 C18 166.9(3) . . . . ?
C19 P1 C13 C18 55.7(4) . . . . ?
Ru1 P1 C13 C18 -67.8(3) . . . . ?
C18 C13 C14 C15 -1.2(7) . . . . ?
P1 C13 C14 C15 178.7(4) . . . . ?
C13 C14 C15 C16 0.8(7) . . . . ?
C14 C15 C16 C17 -0.1(7) . . . . ?
C15 C16 C17 C18 -0.2(7) . . . . ?
C14 C13 C18 C17 0.9(6) . . . . ?
P1 C13 C18 C17 -179.0(3) . . . . ?
C16 C17 C18 C13 -0.2(7) . . . . ?
C25 P1 C19 C20 -64.4(4) . . . . ?
C13 P1 C19 C20 41.1(4) . . . . ?
Ru1 P1 C19 C20 162.6(3) . . . . ?
C25 P1 C19 C24 122.6(4) . . . . ?
C13 P1 C19 C24 -131.9(4) . . . . ?
Ru1 P1 C19 C24 -10.4(4) . . . . ?
C24 C19 C20 C21 -5.5(7) . . . . ?
P1 C19 C20 C21 -179.0(4) . . . . ?
C19 C20 C21 C22 1.7(8) . . . . ?
C20 C21 C22 C23 2.7(8) . . . . ?
C21 C22 C23 C24 -3.1(9) . . . . ?
C22 C23 C24 C19 -1.0(8) . . . . ?
C20 C19 C24 C23 5.2(7) . . . . ?
P1 C19 C24 C23 178.4(4) . . . . ?
C19 P1 C25 C30 -171.9(3) . . . . ?
C13 P1 C25 C30 84.2(3) . . . . ?
Ru1 P1 C25 C30 -39.1(3) . . . . ?
C19 P1 C25 C26 10.4(4) . . . . ?
C13 P1 C25 C26 -93.4(4) . . . . ?
Ru1 P1 C25 C26 143.3(3) . . . . ?
C30 C25 C26 C27 -1.3(6) . . . . ?
P1 C25 C26 C27 176.3(3) . . . . ?
C25 C26 C27 C28 -0.1(7) . . . . ?
C26 C27 C28 C29 0.9(7) . . . . ?
C27 C28 C29 C30 -0.3(7) . . . . ?
C26 C25 C30 C29 1.9(6) . . . . ?
P1 C25 C30 C29 -175.9(3) . . . . ?
C28 C29 C30 C25 -1.0(7) . . . . ?
C43 P2 C31 C36 150.7(3) . . . . ?
C37 P2 C31 C36 45.4(4) . . . . ?
Ru1 P2 C31 C36 -82.9(4) . . . . ?
C43 P2 C31 C32 -32.3(4) . . . . ?
C37 P2 C31 C32 -137.6(3) . . . . ?
Ru1 P2 C31 C32 94.1(3) . . . . ?
C36 C31 C32 C33 0.4(6) . . . . ?
P2 C31 C32 C33 -176.7(3) . . . . ?
C31 C32 C33 C34 -0.1(6) . . . . ?
C32 C33 C34 C35 0.5(7) . . . . ?
C33 C34 C35 C36 -1.3(8) . . . . ?
C32 C31 C36 C35 -1.1(7) . . . . ?
P2 C31 C36 C35 176.1(4) . . . . ?
C34 C35 C36 C31 1.6(8) . . . . ?
C31 P2 C37 C42 -138.0(3) . . . . ?
C43 P2 C37 C42 116.0(3) . . . . ?
Ru1 P2 C37 C42 -4.8(4) . . . . ?
C31 P2 C37 C38 45.6(3) . . . . ?
C43 P2 C37 C38 -60.4(3) . . . . ?
Ru1 P2 C37 C38 178.9(3) . . . . ?
C42 C37 C38 C39 -0.4(6) . . . . ?
P2 C37 C38 C39 176.0(3) . . . . ?
C37 C38 C39 C40 1.1(7) . . . . ?
C38 C39 C40 C41 -0.8(7) . . . . ?
C39 C40 C41 C42 -0.2(7) . . . . ?
C38 C37 C42 C41 -0.6(6) . . . . ?
P2 C37 C42 C41 -176.9(3) . . . . ?
C40 C41 C42 C37 0.8(7) . . . . ?
C31 P2 C43 C48 67.7(3) . . . . ?
C37 P2 C43 C48 172.2(3) . . . . ?
Ru1 P2 C43 C48 -65.2(3) . . . . ?
C31 P2 C43 C44 -115.6(3) . . . . ?
C37 P2 C43 C44 -11.0(4) . . . . ?
Ru1 P2 C43 C44 111.6(3) . . . . ?
C48 C43 C44 C45 -2.6(6) . . . . ?
P2 C43 C44 C45 -179.4(3) . . . . ?
C43 C44 C45 C46 -0.7(6) . . . . ?
C44 C45 C46 C47 1.9(7) . . . . ?
C45 C46 C47 C48 0.4(7) . . . . ?
C46 C47 C48 C43 -3.8(6) . . . . ?
C44 C43 C48 C47 4.9(6) . . . . ?
P2 C43 C48 C47 -178.3(3) . . . . ?
C141 B1 C111 C116 -33.8(4) . . . . ?
C121 B1 C111 C116 88.3(4) . . . . ?
C131 B1 C111 C116 -152.1(3) . . . . ?
C141 B1 C111 C112 156.2(3) . . . . ?
C121 B1 C111 C112 -81.7(4) . . . . ?
C131 B1 C111 C112 37.9(4) . . . . ?
C116 C111 C112 C113 -1.2(5) . . . . ?
B1 C111 C112 C113 169.4(3) . . . . ?
C111 C112 C113 C114 0.7(5) . . . . ?
C111 C112 C113 C117 -179.7(3) . . . . ?
C112 C113 C114 C115 0.3(5) . . . . ?
C117 C113 C114 C115 -179.3(3) . . . . ?
C113 C114 C115 C116 -0.9(5) . . . . ?
C113 C114 C115 C118 -178.1(3) . . . . ?
C114 C115 C116 C111 0.3(5) . . . . ?
C118 C115 C116 C111 177.6(3) . . . . ?
C112 C111 C116 C115 0.7(5) . . . . ?
B1 C111 C116 C115 -169.8(3) . . . . ?
C141 B1 C121 C122 33.7(5) . . . . ?
C131 B1 C121 C122 152.3(3) . . . . ?
C111 B1 C121 C122 -87.5(4) . . . . ?
C141 B1 C121 C126 -153.6(3) . . . . ?
C131 B1 C121 C126 -35.0(4) . . . . ?
C111 B1 C121 C126 85.2(4) . . . . ?
C126 C121 C122 C123 1.2(5) . . . . ?
B1 C121 C122 C123 174.3(3) . . . . ?
C121 C122 C123 C124 -0.6(6) . . . . ?
C121 C122 C123 C12B -176.6(6) . . . . ?
C121 C122 C123 C12A 179.5(6) . . . . ?
C122 C123 C124 C125 -0.4(7) . . . . ?
C12B C123 C124 C125 175.5(6) . . . . ?
C12A C123 C124 C125 179.5(6) . . . . ?
C123 C124 C125 C126 0.8(7) . . . . ?
C123 C124 C125 C13B -176.1(5) . . . . ?
C123 C124 C125 C13A 173.4(5) . . . . ?
C124 C125 C126 C121 -0.1(6) . . . . ?
C13B C125 C126 C121 176.5(4) . . . . ?
C13A C125 C126 C121 -173.9(4) . . . . ?
C122 C121 C126 C125 -0.8(5) . . . . ?
B1 C121 C126 C125 -174.0(3) . . . . ?
C141 B1 C131 C136 -84.2(4) . . . . ?
C121 B1 C131 C136 152.1(3) . . . . ?
C111 B1 C131 C136 38.6(4) . . . . ?
C141 B1 C131 C132 91.3(4) . . . . ?
C121 B1 C131 C132 -32.4(5) . . . . ?
C111 B1 C131 C132 -145.9(3) . . . . ?
C136 C131 C132 C133 -2.1(6) . . . . ?
B1 C131 C132 C133 -177.8(4) . . . . ?
C131 C132 C133 C134 2.7(7) . . . . ?
C131 C132 C133 C14A -176.3(5) . . . . ?
C131 C132 C133 C14B -173.7(5) . . . . ?
C132 C133 C134 C135 -1.4(7) . . . . ?
C14A C133 C134 C135 177.5(5) . . . . ?
C14B C133 C134 C135 174.8(5) . . . . ?
C133 C134 C135 C136 -0.4(6) . . . . ?
C133 C134 C135 C16A 174.8(6) . . . . ?
C133 C134 C135 C16B -177.9(6) . . . . ?
C132 C131 C136 C135 0.3(5) . . . . ?
B1 C131 C136 C135 176.1(3) . . . . ?
C134 C135 C136 C131 0.9(6) . . . . ?
C16A C135 C136 C131 -173.9(6) . . . . ?
C16B C135 C136 C131 178.5(5) . . . . ?
C121 B1 C141 C146 -153.4(3) . . . . ?
C131 B1 C141 C146 84.2(4) . . . . ?
C111 B1 C141 C146 -38.6(4) . . . . ?
C121 B1 C141 C142 33.1(4) . . . . ?
C131 B1 C141 C142 -89.3(4) . . . . ?
C111 B1 C141 C142 148.0(3) . . . . ?
C146 C141 C142 C143 0.6(5) . . . . ?
B1 C141 C142 C143 174.4(3) . . . . ?
C141 C142 C143 C144 -0.8(5) . . . . ?
C141 C142 C143 C147 177.5(3) . . . . ?
C142 C143 C144 C145 0.4(6) . . . . ?
C147 C143 C144 C145 -177.9(4) . . . . ?
C143 C144 C145 C146 0.3(6) . . . . ?
C143 C144 C145 C15A -177.2(5) . . . . ?
C143 C144 C145 C15B 170.9(5) . . . . ?
C142 C141 C146 C145 0.1(5) . . . . ?
B1 C141 C146 C145 -173.7(3) . . . . ?
C144 C145 C146 C141 -0.6(6) . . . . ?
C15A C145 C146 C141 176.8(5) . . . . ?
C15B C145 C146 C141 -172.2(5) . . . . ?
C114 C113 C117 F15 69.6(4) . . . . ?
C112 C113 C117 F15 -110.0(4) . . . . ?
C114 C113 C117 F16 -169.1(3) . . . . ?
C112 C113 C117 F16 11.3(5) . . . . ?
C114 C113 C117 F14 -49.0(5) . . . . ?
C112 C113 C117 F14 131.4(3) . . . . ?
C114 C115 C118 F12 -135.2(4) . . . . ?
C116 C115 C118 F12 47.5(5) . . . . ?
C114 C115 C118 F13 105.4(4) . . . . ?
C116 C115 C118 F13 -71.9(4) . . . . ?
C114 C115 C118 F11 -13.6(5) . . . . ?
C116 C115 C118 F11 169.1(4) . . . . ?
C124 C123 C12A F21A -102.0(8) . . . . ?
C122 C123 C12A F21A 77.9(8) . . . . ?
C124 C123 C12A F22A 136.1(7) . . . . ?
C122 C123 C12A F22A -44.0(9) . . . . ?
C124 C123 C12A F23A 16.2(9) . . . . ?
C122 C123 C12A F23A -163.9(6) . . . . ?
C124 C125 C13A F24A -5.3(8) . . . . ?
C126 C125 C13A F24A 167.8(6) . . . . ?
C124 C125 C13A F25A 113.7(7) . . . . ?
C126 C125 C13A F25A -73.1(7) . . . . ?
C124 C125 C13A F26A -124.5(7) . . . . ?
C126 C125 C13A F26A 48.7(8) . . . . ?
C134 C133 C14A F33A -20.8(9) . . . . ?
C132 C133 C14A F33A 158.2(6) . . . . ?
C134 C133 C14A F32A 98.9(7) . . . . ?
C132 C133 C14A F32A -82.2(8) . . . . ?
C134 C133 C14A F31A -139.7(7) . . . . ?
C132 C133 C14A F31A 39.3(9) . . . . ?
C144 C145 C15A F44A -89.8(7) . . . . ?
C146 C145 C15A F44A 92.7(7) . . . . ?
C144 C145 C15A F46A 29.7(8) . . . . ?
C146 C145 C15A F46A -147.9(6) . . . . ?
C144 C145 C15A F45A 151.6(6) . . . . ?
C146 C145 C15A F45A -26.0(8) . . . . ?
C136 C135 C16A F34A -14.3(10) . . . . ?
C134 C135 C16A F34A 170.7(6) . . . . ?
C136 C135 C16A F36A -133.8(7) . . . . ?
C134 C135 C16A F36A 51.2(7) . . . . ?
C136 C135 C16A F35A 106.8(7) . . . . ?
C134 C135 C16A F35A -68.2(8) . . . . ?
C124 C123 C12B F22B 161.1(7) . . . . ?
C122 C123 C12B F22B -22.9(10) . . . . ?
C124 C123 C12B F21B -78.5(8) . . . . ?
C122 C123 C12B F21B 97.5(8) . . . . ?
C124 C123 C12B F23B 38.6(9) . . . . ?
C122 C123 C12B F23B -145.4(7) . . . . ?
C124 C125 C13B F24B 28.8(7) . . . . ?
C126 C125 C13B F24B -148.0(6) . . . . ?
C124 C125 C13B F26B -91.4(6) . . . . ?
C126 C125 C13B F26B 91.8(7) . . . . ?
C124 C125 C13B F25B 151.9(6) . . . . ?
C126 C125 C13B F25B -24.9(8) . . . . ?
C134 C133 C14B F31B 10.5(8) . . . . ?
C132 C133 C14B F31B -173.3(6) . . . . ?
C134 C133 C14B F32B 131.9(6) . . . . ?
C132 C133 C14B F32B -51.9(8) . . . . ?
C134 C133 C14B F33B -110.4(7) . . . . ?
C132 C133 C14B F33B 65.9(7) . . . . ?
C144 C145 C15B F46B 1.9(9) . . . . ?
C146 C145 C15B F46B 173.2(6) . . . . ?
C144 C145 C15B F44B -116.5(7) . . . . ?
C146 C145 C15B F44B 54.8(8) . . . . ?
C144 C145 C15B F45B 120.6(6) . . . . ?
C146 C145 C15B F45B -68.1(7) . . . . ?
C136 C135 C16B F34B -26.4(10) . . . . ?
C134 C135 C16B F34B 151.2(7) . . . . ?
C136 C135 C16B F35B 92.8(8) . . . . ?
C134 C135 C16B F35B -89.6(8) . . . . ?
C136 C135 C16B F36B -149.0(6) . . . . ?
C134 C135 C16B F36B 28.6(8) . . . . ?
C144 C143 C147 F42 1.9(6) . . . . ?
C142 C143 C147 F42 -176.5(4) . . . . ?
C144 C143 C147 F43 -123.4(4) . . . . ?
C142 C143 C147 F43 58.3(5) . . . . ?
C144 C143 C147 F41 119.7(4) . . . . ?
C142 C143 C147 F41 -58.6(5) . . . . ?
C1T O1T C1T O1T -0.001(1) 2_556 . . 2_556 ?
